data_1001556
loop_
_publ_author_name
'Boudin, S.'
'Grandin, A.'
'Borel, M. M.'
'Leclaire, A.'
'Raveau, B.'

_publ_section_title
;
Redetermination of the \b-Ca~2~P~2~O~7~ structure
;
_journal_coden_ASTM ACSCEE
_journal_issue 12
_journal_name_full
;
 Acta Crystallographica, Section C: Crystal Structure Communications
;
_journal_page_first 2062
_journal_page_last 2064
_journal_paper_doi 10.1107/s0108270193005608
_journal_volume 49
_journal_year 1993
_chemical_formula_structural 'Ca2 (P2 O7)'
_chemical_formula_sum 'Ca2 O7 P2'
_chemical_name_systematic 'Calcium diphosphate - \b'
_space_group_IT_number 76
_symmetry_cell_setting tetragonal
_symmetry_Int_Tables_number 76
_symmetry_space_group_name_Hall 'P 4w'
_symmetry_space_group_name_H-M 'P 41'
_cell_angle_alpha 90
_cell_angle_beta 90
_cell_angle_gamma 90
_cell_formula_units_Z 8
_cell_length_a 6.6858(8)
_cell_length_b 6.6858(8)
_cell_length_c 24.147(3)
_cell_volume 1079.4
_refine_ls_R_factor_all 0.031
_cod_database_code 1001556

loop_
_symmetry_equiv_pos_as_xyz
x,y,z
-x,-y,1/2+z
-y,x,1/4+z
y,-x,3/4+z

loop_
_atom_site_label
_atom_site_type_symbol
_atom_site_symmetry_multiplicity
_atom_site_Wyckoff_symbol
_atom_site_fract_x
_atom_site_fract_y
_atom_site_fract_z
_atom_site_occupancy
_atom_site_attached_hydrogens
_atom_site_calc_flag
Ca1 Ca2+ 4 a 0.1374(2) 0.2313(2) 0. 1. 0 d
Ca2 Ca2+ 4 a 0.1591(2) 0.5447(2) 0.24262(5) 1. 0 d
Ca3 Ca2+ 4 a 0.7895(2) 0.7337(2) 0.13802(4) 1. 0 d
Ca4 Ca2+ 4 a 0.3627(2) 0.1054(2) 0.13548(4) 1. 0 d
P1 P5+ 4 a 0.6213(2) 0.3078(2) 0.02345(6) 1. 0 d
P2 P5+ 4 a 0.8673(2) 0.2534(2) 0.12431(5) 1. 0 d
P3 P5+ 4 a 0.0463(2) 0.7148(2) 0.01863(6) 1. 0 d
P4 P5+ 4 a 0.2873(2) 0.6462(2) 0.12074(5) 1. 0 d
O1 O2- 4 a 0.4607(6) 0.1584(6) 0.0426(2) 1. 0 d
O2 O2- 4 a 0.7727(6) 0.1984(6) -0.0133(2) 1. 0 d
O3 O2- 4 a 0.5303(7) 0.4921(6) -0.0001(2) 1. 0 d
O4 O2- 4 a 0.7395(6) 0.3776(6) 0.0789(2) 1. 0 d
O5 O2- 4 a 0.7364(6) 0.0873(6) 0.1469(2) 1. 0 d
O6 O2- 4 a 0.0519(6) 0.1769(6) 0.0953(2) 1. 0 d
O7 O2- 4 a 0.8994(6) 0.4088(6) 0.1695(2) 1. 0 d
O8 O2- 4 a 0.8537(6) 0.7907(6) 0.0433(2) 1. 0 d
O9 O2- 4 a 0.1855(6) 0.8795(6) -0.0011(2) 1. 0 d
O10 O2- 4 a 0.0229(6) 0.5542(6) -0.0249(2) 1. 0 d
O11 O2- 4 a 0.1582(6) 0.5873(6) 0.0666(2) 1. 0 d
O12 O2- 4 a 0.3450(7) 0.4526(6) 0.1474(2) 1. 0 d
O13 O2- 4 a 0.4622(6) 0.7756(6) 0.1015(2) 1. 0 d
O14 O2- 4 a 0.1474(6) 0.7722(6) 0.1572(2) 1. 0 d

loop_
_atom_type_symbol
_atom_type_oxidation_number
Ca2+ 2.000
P5+ 5.000
O2- -2.000
